data_7011310
loop_
_publ_author_name
'Harry Adams'
'Darren Bradshaw'
'David E. Fenton'

_publ_section_title
;
 Zinc(II) complexes of tetrapodal ligands derived from
 tetra-substituted 1,n-diaminoalcohols
;
_journal_issue 6
_journal_name_full 'J. Chem. Soc., Dalton Trans.'
_journal_page_first 925
_journal_page_last 930
_journal_paper_doi 10.1039/b110264h
_journal_year 2002
_chemical_formula_sum 'C30 H34 F12 N6 O3 P2 Zn2'
_chemical_formula_weight 947.31
_chemical_name_systematic
; 
? 
;
_space_group_IT_number 14
_symmetry_cell_setting monoclinic
_symmetry_space_group_name_Hall '-P 2ybc'
_symmetry_space_group_name_H-M 'P 1 21/c 1'
_atom_sites_solution_hydrogens geom
_atom_sites_solution_primary direct
_atom_sites_solution_secondary difmap
_audit_creation_method SHELXL-97
_cell_angle_alpha 90.00
_cell_angle_beta 94.794(2)
_cell_angle_gamma 90.00
_cell_formula_units_Z 4
_cell_length_a 9.4039(8)
_cell_length_b 10.4375(10)
_cell_length_c 37.485(4)
_cell_measurement_reflns_used 37
_cell_measurement_temperature 150(2)
_cell_volume 3666.4(6)
_computing_cell_refinement 'Bruker SMART'
_computing_data_collection 'Bruker SMART'
_computing_data_reduction 'Bruker SHELXTL'
_computing_molecular_graphics 'Bruker SHELXTL'
_computing_publication_material 'Bruker SHELXTL'
_computing_structure_refinement 'SHELXL-97 (Sheldrick, 1997)'
_computing_structure_solution 'SHELXS-97 (Sheldrick, 1990)'
_diffrn_ambient_temperature 150(2)
_diffrn_measured_fraction_theta_full 0.935
_diffrn_measured_fraction_theta_max 0.935
_diffrn_measurement_device_type 'CCD area detector'
_diffrn_measurement_method 'phi and omega scans'
_diffrn_radiation_monochromator graphite
_diffrn_radiation_source 'fine-focus sealed tube'
_diffrn_radiation_type MoK\a
_diffrn_radiation_wavelength 0.71073
_diffrn_reflns_av_R_equivalents 0.1273
_diffrn_reflns_av_sigmaI/netI 0.1590
_diffrn_reflns_limit_h_max 12
_diffrn_reflns_limit_h_min -7
_diffrn_reflns_limit_k_max 12
_diffrn_reflns_limit_k_min -13
_diffrn_reflns_limit_l_max 47
_diffrn_reflns_limit_l_min -46
_diffrn_reflns_number 22986
_diffrn_reflns_theta_full 28.38
_diffrn_reflns_theta_max 28.38
_diffrn_reflns_theta_min 2.03
_exptl_absorpt_coefficient_mu 1.499
_exptl_absorpt_correction_T_max 0.9154
_exptl_absorpt_correction_T_min 0.8290
_exptl_absorpt_correction_type empirical
_exptl_crystal_colour colourless
_exptl_crystal_density_diffrn 1.716
_exptl_crystal_density_method 'not measured'
_exptl_crystal_description block
_exptl_crystal_F_000 1912
_exptl_crystal_size_max 0.13
_exptl_crystal_size_mid 0.08
_exptl_crystal_size_min 0.06
_refine_diff_density_max 1.150
_refine_diff_density_min -1.071
_refine_diff_density_rms 0.144
_refine_ls_extinction_method none
_refine_ls_goodness_of_fit_ref 0.939
_refine_ls_hydrogen_treatment mixed
_refine_ls_matrix_type full
_refine_ls_number_parameters 535
_refine_ls_number_reflns 8582
_refine_ls_number_restraints 65
_refine_ls_restrained_S_all 0.954
_refine_ls_R_factor_all 0.1698
_refine_ls_R_factor_gt 0.0803
_refine_ls_shift/su_max 0.002
_refine_ls_shift/su_mean 0.000
_refine_ls_structure_factor_coef Fsqd
_refine_ls_weighting_details 'calc w=1/[\s^2^(Fo^2^)+(0.0897P)^2^+0.0000P] where P=(Fo^2^+2Fc^2^)/3'
_refine_ls_weighting_scheme calc
_refine_ls_wR_factor_gt 0.1651
_refine_ls_wR_factor_ref 0.2015
_reflns_number_gt 4070
_reflns_number_total 8582
_reflns_threshold_expression >2sigma(I)
_cod_data_source_file b110264h.txt
_cod_data_source_block ifn147d
_cod_depositor_comments
;
The following automatic conversions were performed:
'_symmetry_cell_setting' value 'Monoclinic' changed to 'monoclinic'
according to '/home/saulius/struct/CIF-dictionaries/cif_core.dic'
dictionary named 'cif_core.dic' version 2.4.1 from
2010-06-29.

'_exptl_absorpt_correction_type' value 'Empirical' changed to
'empirical' according to
'/home/saulius/struct/CIF-dictionaries/cif_core.dic' dictionary named
'cif_core.dic' version 2.4.1 from 2010-06-29.

Automatic conversion script
Id: cif_fix_enum 1527 2010-12-29 10:47:43Z saulius 
;
_cod_original_sg_symbol_H-M P2(1)/c
_cod_database_code 7011310

loop_
_symmetry_equiv_pos_as_xyz
'x, y, z'
'-x, y+1/2, -z+1/2'
'-x, -y, -z'
'x, -y-1/2, z-1/2'

loop_
_atom_site_label
_atom_site_type_symbol
_atom_site_fract_x
_atom_site_fract_y
_atom_site_fract_z
_atom_site_U_iso_or_equiv
_atom_site_adp_type
_atom_site_occupancy
_atom_site_symmetry_multiplicity
_atom_site_calc_flag
_atom_site_refinement_flags
_atom_site_disorder_assembly
_atom_site_disorder_group
Zn1 Zn 0.57938(7) 0.86192(7) 0.087731(19) 0.0310(2) Uani 1 1 d . . .
Zn2 Zn 0.42404(8) 0.93070(9) 0.16354(2) 0.0445(3) Uani 1 1 d . . .
O1 O 0.4667(4) 0.8084(4) 0.12705(11) 0.0363(10) Uani 1 1 d . . .
O2 O 0.5960(5) 1.0516(4) 0.09468(12) 0.0427(11) Uani 1 1 d . . .
O3 O 0.5313(5) 1.0886(5) 0.14908(14) 0.0548(14) Uani 1 1 d . . .
N1 N 0.5809(6) 0.6601(5) 0.07159(15) 0.0369(13) Uani 1 1 d . . .
N2 N 0.2993(7) 0.7932(7) 0.19174(19) 0.0605(18) Uani 1 1 d . . .
N3 N 0.7961(5) 0.8327(5) 0.08450(14) 0.0350(13) Uani 1 1 d . . .
N4 N 0.4521(5) 0.8721(5) 0.03998(13) 0.0322(12) Uani 1 1 d . . .
N5 N 0.5416(7) 0.9196(7) 0.21282(16) 0.0604(18) Uani 1 1 d . . .
N6 N 0.2270(6) 1.0214(7) 0.16024(16) 0.0530(17) Uani 1 1 d . . .
C1 C 0.4700(8) 0.5986(8) 0.0923(3) 0.067(3) Uani 1 1 d . . .
H1A H 0.4952 0.5076 0.0967 0.081 Uiso 1 1 calc R . .
H1B H 0.3766 0.6014 0.0780 0.081 Uiso 1 1 calc R . .
C2 C 0.4567(11) 0.6702(10) 0.1301(2) 0.084(3) Uani 1 1 d . . .
H2 H 0.5444 0.6444 0.1454 0.126 Uiso 1 1 calc R . .
C3 C 0.3422(11) 0.6216(12) 0.1480(3) 0.093(3) Uani 1 1 d . . .
H3A H 0.3453 0.5269 0.1470 0.112 Uiso 1 1 calc R . .
H3B H 0.2518 0.6494 0.1348 0.112 Uiso 1 1 calc R . .
C4 C 0.3402(12) 0.6602(10) 0.1849(3) 0.094(3) Uani 1 1 d . . .
H4A H 0.4366 0.6456 0.1969 0.113 Uiso 1 1 calc R . .
H4B H 0.2736 0.6030 0.1964 0.113 Uiso 1 1 calc R . .
C5 C 0.7266(8) 0.6097(7) 0.0814(2) 0.0475(19) Uani 1 1 d . . .
H5A H 0.7465 0.5379 0.0653 0.057 Uiso 1 1 calc R . .
H5B H 0.7327 0.5767 0.1062 0.057 Uiso 1 1 calc R . .
C6 C 0.8357(7) 0.7135(7) 0.07840(17) 0.0393(16) Uani 1 1 d . . .
C7 C 0.9770(8) 0.6850(8) 0.0717(2) 0.054(2) Uani 1 1 d . . .
H7 H 1.0049 0.5991 0.0676 0.065 Uiso 1 1 calc R . .
C8 C 1.0737(8) 0.7824(9) 0.0712(2) 0.063(2) Uani 1 1 d . . .
H8 H 1.1692 0.7645 0.0662 0.076 Uiso 1 1 calc R . .
C9 C 1.0341(7) 0.9046(8) 0.0777(2) 0.055(2) Uani 1 1 d . . .
H9 H 1.1016 0.9723 0.0778 0.066 Uiso 1 1 calc R . .
C10 C 0.8937(7) 0.9293(7) 0.08413(18) 0.0431(17) Uani 1 1 d . . .
H10 H 0.8650 1.0148 0.0884 0.052 Uiso 1 1 calc R . .
C11 C 0.5437(8) 0.6591(7) 0.03294(19) 0.0500(19) Uani 1 1 d . . .
H11A H 0.5041 0.5741 0.0257 0.060 Uiso 1 1 calc R . .
H11B H 0.6310 0.6728 0.0204 0.060 Uiso 1 1 calc R . .
C12 C 0.4367(7) 0.7606(6) 0.02182(18) 0.0393(16) Uani 1 1 d . . .
C13 C 0.3318(9) 0.7449(8) -0.0055(2) 0.058(2) Uani 1 1 d . . .
H13 H 0.3218 0.6650 -0.0176 0.069 Uiso 1 1 calc R . .
C14 C 0.2397(9) 0.8459(9) -0.0157(2) 0.065(2) Uani 1 1 d . . .
H14 H 0.1669 0.8364 -0.0347 0.078 Uiso 1 1 calc R . .
C15 C 0.2579(7) 0.9595(7) 0.00270(19) 0.0462(18) Uani 1 1 d . . .
H15 H 0.1980 1.0306 -0.0037 0.055 Uiso 1 1 calc R . .
C16 C 0.3628(7) 0.9702(6) 0.03036(18) 0.0383(16) Uani 1 1 d . . .
H16 H 0.3729 1.0487 0.0431 0.046 Uiso 1 1 calc R . .
C17 C 0.3329(13) 0.8198(10) 0.2297(2) 0.090(3) Uani 1 1 d . . .
H17A H 0.3078 0.7445 0.2439 0.108 Uiso 1 1 calc R . .
H17B H 0.2752 0.8934 0.2368 0.108 Uiso 1 1 calc R . .
C18 C 0.4853(12) 0.8492(10) 0.2372(2) 0.077(3) Uani 1 1 d . . .
C19 C 0.5658(13) 0.8126(12) 0.2697(3) 0.103(4) Uiso 1 1 d . . .
H19 H 0.5266 0.7631 0.2878 0.124 Uiso 1 1 calc R . .
C20 C 0.6985(17) 0.8531(15) 0.2725(4) 0.129(5) Uiso 1 1 d . . .
H20 H 0.7544 0.8289 0.2937 0.155 Uiso 1 1 calc R . .
C21 C 0.7619(12) 0.9206(14) 0.2504(4) 0.122(5) Uani 1 1 d . . .
H21 H 0.8592 0.9448 0.2547 0.147 Uiso 1 1 calc R . .
C22 C 0.6773(10) 0.9577(11) 0.2186(2) 0.087(3) Uani 1 1 d . . .
H22 H 0.7179 1.0101 0.2014 0.104 Uiso 1 1 calc R . .
C23 C 0.1451(9) 0.8149(10) 0.1802(3) 0.098(4) Uani 1 1 d . . .
H23A H 0.0859 0.7889 0.1996 0.118 Uiso 1 1 calc R . .
H23B H 0.1168 0.7621 0.1589 0.118 Uiso 1 1 calc R . .
C24 C 0.1207(9) 0.9542(10) 0.1716(3) 0.076(3) Uani 1 1 d . . .
C25 C -0.0135(10) 1.0109(14) 0.1735(3) 0.105(4) Uani 1 1 d . . .
H25 H -0.0896 0.9622 0.1816 0.126 Uiso 1 1 calc R . .
C26 C -0.0353(11) 1.1343(13) 0.1637(3) 0.095(4) Uani 1 1 d . . .
H26 H -0.1251 1.1734 0.1663 0.114 Uiso 1 1 calc R . .
C27 C 0.0714(10) 1.2027(10) 0.1503(2) 0.074(3) Uani 1 1 d . . .
H27 H 0.0565 1.2882 0.1421 0.089 Uiso 1 1 calc R . .
C28 C 0.2024(8) 1.1430(10) 0.1490(2) 0.062(2) Uani 1 1 d . . .
H28 H 0.2782 1.1895 0.1398 0.075 Uiso 1 1 calc R . .
C29 C 0.5765(7) 1.1233(6) 0.12014(19) 0.0368(16) Uani 1 1 d . . .
C30 C 0.6079(9) 1.2609(7) 0.1154(2) 0.063(2) Uani 1 1 d . . .
H30A H 0.6939 1.2700 0.1026 0.075 Uiso 1 1 calc R . .
H30B H 0.6232 1.3021 0.1389 0.075 Uiso 1 1 calc R . .
H30C H 0.5272 1.3019 0.1016 0.075 Uiso 1 1 calc R . .
P1 P 0.1420(2) 0.0381(2) 0.30548(6) 0.0651(7) Uani 1 1 d D . .
P2 P 0.1734(2) 0.33055(19) 0.04890(6) 0.0515(5) Uani 1 1 d D . .
F1 F -0.0108(6) 0.0289(6) 0.32030(17) 0.1012(19) Uani 1 1 d . A .
F2A F 0.0510(10) 0.1271(10) 0.2755(2) 0.078(2) Uani 0.600(7) 1 d PDU A 1
F2B F 0.1114(16) 0.0852(16) 0.2673(3) 0.082(2) Uani 0.400(7) 1 d PDU A 2
F3A F 0.2807(9) 0.0640(10) 0.2839(3) 0.0831(18) Uani 0.600(7) 1 d PDU A 1
F3B F 0.3063(11) 0.0062(15) 0.3049(5) 0.0806(19) Uani 0.400(7) 1 d PDU A 2
F4A F 0.2497(15) -0.0292(15) 0.3332(4) 0.084(2) Uani 0.400(7) 1 d PDU A 1
F4B F 0.1754(11) -0.0401(10) 0.3443(2) 0.084(2) Uani 0.600(7) 1 d PDU A 2
F5 F 0.1734(6) 0.1706(5) 0.32549(16) 0.0896(17) Uani 1 1 d . A .
F6 F 0.1105(6) -0.0964(6) 0.28602(15) 0.0969(19) Uani 1 1 d . A .
F7A F 0.0093(10) 0.3769(11) 0.0439(4) 0.0697(17) Uani 0.540(15) 1 d PDU B 1
F7B F 0.0144(12) 0.3452(14) 0.0586(4) 0.0695(16) Uani 0.460(15) 1 d PDU B 2
F8 F 0.3385(5) 0.3013(6) 0.04761(15) 0.0959(19) Uani 1 1 d . B .
F9A F 0.1149(16) 0.1975(9) 0.0642(3) 0.0692(16) Uani 0.540(15) 1 d PDU B 1
F9B F 0.1863(18) 0.1920(10) 0.0669(4) 0.0690(17) Uani 0.460(15) 1 d PDU B 2
F10 F 0.2048(6) 0.3909(5) 0.08801(13) 0.0852(16) Uani 1 1 d . B .
F11 F 0.2004(6) 0.4655(5) 0.03233(16) 0.0940(18) Uani 1 1 d . B .
F12 F 0.1437(6) 0.2691(5) 0.01068(13) 0.0852(16) Uani 1 1 d . B .

loop_
_atom_site_aniso_label
_atom_site_aniso_U_11
_atom_site_aniso_U_22
_atom_site_aniso_U_33
_atom_site_aniso_U_23
_atom_site_aniso_U_13
_atom_site_aniso_U_12
Zn1 0.0299(4) 0.0262(4) 0.0369(4) -0.0057(3) 0.0030(3) 0.0015(3)
Zn2 0.0339(4) 0.0642(6) 0.0353(4) -0.0073(4) 0.0020(3) 0.0068(4)
O1 0.037(3) 0.033(3) 0.039(3) 0.002(2) 0.004(2) -0.001(2)
O2 0.051(3) 0.025(3) 0.052(3) -0.004(2) 0.006(2) -0.004(2)
O3 0.062(4) 0.047(3) 0.056(3) -0.018(3) 0.008(3) -0.005(3)
N1 0.037(3) 0.026(3) 0.047(3) -0.007(3) -0.002(2) 0.002(2)
N2 0.055(4) 0.058(5) 0.070(5) 0.000(4) 0.019(3) 0.004(3)
N3 0.034(3) 0.034(3) 0.037(3) -0.001(2) -0.003(2) 0.006(2)
N4 0.035(3) 0.027(3) 0.035(3) -0.001(2) 0.005(2) 0.001(2)
N5 0.049(4) 0.094(6) 0.037(4) -0.009(4) 0.001(3) 0.007(4)
N6 0.042(4) 0.065(5) 0.051(4) -0.015(3) -0.002(3) 0.014(3)
C1 0.038(4) 0.048(5) 0.114(8) 0.014(5) -0.009(5) -0.008(4)
C2 0.116(8) 0.092(8) 0.042(5) 0.022(5) -0.007(5) -0.063(6)
C3 0.068(7) 0.102(9) 0.106(9) 0.018(7) -0.012(6) -0.009(6)
C4 0.090(8) 0.075(8) 0.116(10) -0.020(7) 0.003(7) 0.003(6)
C5 0.055(5) 0.034(4) 0.053(4) -0.004(3) 0.000(4) 0.011(3)
C6 0.036(4) 0.042(4) 0.038(4) -0.003(3) -0.002(3) 0.016(3)
C7 0.046(5) 0.055(5) 0.060(5) 0.002(4) 0.001(4) 0.022(4)
C8 0.033(4) 0.072(6) 0.086(6) 0.015(5) 0.015(4) 0.016(4)
C9 0.029(4) 0.062(5) 0.075(6) 0.016(4) 0.005(4) -0.003(4)
C10 0.038(4) 0.040(4) 0.051(4) 0.006(3) -0.005(3) -0.004(3)
C11 0.059(5) 0.042(5) 0.047(4) -0.019(4) -0.006(4) 0.011(4)
C12 0.054(4) 0.028(4) 0.036(4) -0.003(3) 0.002(3) 0.000(3)
C13 0.074(6) 0.044(5) 0.051(5) -0.007(4) -0.022(4) -0.001(4)
C14 0.060(5) 0.080(7) 0.050(5) 0.001(5) -0.017(4) -0.004(5)
C15 0.044(4) 0.047(5) 0.046(4) 0.012(4) -0.003(3) -0.001(3)
C16 0.035(4) 0.031(4) 0.048(4) -0.003(3) 0.002(3) 0.005(3)
C17 0.138(10) 0.079(8) 0.062(6) 0.005(5) 0.060(7) -0.002(7)
C18 0.105(8) 0.084(7) 0.043(5) -0.019(5) -0.001(5) 0.007(6)
C21 0.065(7) 0.159(13) 0.133(11) -0.046(10) -0.052(7) 0.005(8)
C22 0.051(6) 0.140(10) 0.065(6) -0.005(6) -0.020(4) 0.010(6)
C23 0.045(6) 0.080(7) 0.174(12) -0.004(7) 0.042(6) -0.006(5)
C24 0.034(5) 0.084(7) 0.111(8) -0.019(6) 0.013(5) -0.003(5)
C25 0.039(5) 0.123(11) 0.157(11) -0.026(9) 0.027(6) 0.006(6)
C26 0.052(6) 0.098(9) 0.135(10) -0.012(8) 0.001(6) 0.026(6)
C27 0.065(6) 0.073(7) 0.079(6) -0.013(5) -0.020(5) 0.030(5)
C28 0.041(5) 0.090(7) 0.054(5) -0.012(5) -0.003(4) 0.011(5)
C29 0.030(4) 0.034(4) 0.045(4) -0.003(3) -0.007(3) -0.002(3)
C30 0.079(6) 0.030(4) 0.077(6) -0.006(4) -0.010(5) -0.003(4)
P1 0.0488(13) 0.0774(18) 0.0664(15) -0.0166(13) -0.0121(11) 0.0048(12)
P2 0.0583(14) 0.0392(12) 0.0556(12) -0.0056(10) -0.0025(10) 0.0041(9)
F1 0.092(4) 0.087(4) 0.131(5) -0.001(4) 0.046(4) 0.005(3)
F2A 0.063(4) 0.099(5) 0.074(4) -0.009(4) 0.004(3) 0.001(4)
F2B 0.065(4) 0.098(5) 0.083(4) -0.010(4) 0.006(3) -0.002(4)
F3A 0.059(4) 0.096(4) 0.095(4) -0.014(3) 0.011(3) 0.000(3)
F3B 0.055(4) 0.093(4) 0.092(5) -0.016(4) 0.001(3) 0.005(4)
F4A 0.061(4) 0.092(4) 0.095(5) -0.013(4) -0.011(4) 0.011(4)
F4B 0.064(5) 0.092(4) 0.093(5) -0.014(4) -0.015(4) 0.015(4)
F5 0.090(4) 0.063(4) 0.110(4) -0.018(3) -0.024(3) 0.013(3)
F6 0.079(4) 0.109(5) 0.106(4) -0.061(4) 0.022(3) -0.029(3)
F7A 0.073(4) 0.055(3) 0.081(4) 0.001(3) 0.010(4) -0.013(3)
F7B 0.074(4) 0.055(3) 0.080(4) 0.001(3) 0.010(4) -0.013(3)
F8 0.067(3) 0.125(5) 0.093(4) -0.029(4) -0.014(3) 0.036(3)
F9A 0.074(4) 0.054(3) 0.080(4) 0.001(3) 0.010(4) -0.013(3)
F9B 0.075(4) 0.054(3) 0.079(4) 0.001(3) 0.011(4) -0.013(3)
F10 0.110(4) 0.075(4) 0.073(3) -0.037(3) 0.024(3) -0.029(3)
F11 0.108(4) 0.057(3) 0.115(5) 0.029(3) -0.006(3) -0.009(3)
F12 0.098(4) 0.100(4) 0.055(3) -0.022(3) -0.006(3) -0.017(3)

loop_
_atom_type_symbol
_atom_type_description
_atom_type_scat_dispersion_real
_atom_type_scat_dispersion_imag
_atom_type_scat_source
C C 0.0033 0.0016 'International Tables Vol C Tables 4.2.6.8 and 6.1.1.4'
H H 0.0000 0.0000 'International Tables Vol C Tables 4.2.6.8 and 6.1.1.4'
N N 0.0061 0.0033 'International Tables Vol C Tables 4.2.6.8 and 6.1.1.4'
O O 0.0106 0.0060 'International Tables Vol C Tables 4.2.6.8 and 6.1.1.4'
F F 0.0171 0.0103 'International Tables Vol C Tables 4.2.6.8 and 6.1.1.4'
P P 0.1023 0.0942 'International Tables Vol C Tables 4.2.6.8 and 6.1.1.4'
Zn Zn 0.2839 1.4301 'International Tables Vol C Tables 4.2.6.8 and 6.1.1.4'

loop_
_geom_angle_atom_site_label_1
_geom_angle_atom_site_label_2
_geom_angle_atom_site_label_3
_geom_angle
_geom_angle_site_symmetry_1
_geom_angle_site_symmetry_3
_geom_angle_publ_flag
O1 Zn1 O2 102.97(19) . . ?
O1 Zn1 N4 110.72(19) . . ?
O2 Zn1 N4 95.4(2) . . ?
O1 Zn1 N3 126.55(19) . . ?
O2 Zn1 N3 95.0(2) . . ?
N4 Zn1 N3 117.2(2) . . ?
O1 Zn1 N1 87.2(2) . . ?
O2 Zn1 N1 169.8(2) . . ?
N4 Zn1 N1 80.1(2) . . ?
N3 Zn1 N1 79.2(2) . . ?
O1 Zn2 O3 102.09(19) . . ?
O1 Zn2 N6 119.7(2) . . ?
O3 Zn2 N6 94.3(3) . . ?
O1 Zn2 N5 117.7(2) . . ?
O3 Zn2 N5 92.5(3) . . ?
N6 Zn2 N5 119.0(2) . . ?
O1 Zn2 N2 93.5(2) . . ?
O3 Zn2 N2 164.3(2) . . ?
N6 Zn2 N2 79.4(3) . . ?
N5 Zn2 N2 78.5(3) . . ?
C2 O1 Zn2 125.5(4) . . ?
C2 O1 Zn1 112.5(5) . . ?
Zn2 O1 Zn1 119.9(2) . . ?
C29 O2 Zn1 133.1(5) . . ?
C29 O3 Zn2 132.8(4) . . ?
C11 N1 C5 112.5(5) . . ?
C11 N1 C1 113.0(6) . . ?
C5 N1 C1 112.9(6) . . ?
C11 N1 Zn1 105.9(4) . . ?
C5 N1 Zn1 107.4(4) . . ?
C1 N1 Zn1 104.4(4) . . ?
C17 N2 C4 108.2(8) . . ?
C17 N2 C23 112.2(8) . . ?
C4 N2 C23 110.7(8) . . ?
C17 N2 Zn2 105.4(6) . . ?
C4 N2 Zn2 112.2(6) . . ?
C23 N2 Zn2 108.0(6) . . ?
C6 N3 C10 119.6(6) . . ?
C6 N3 Zn1 116.1(4) . . ?
C10 N3 Zn1 123.8(4) . . ?
C12 N4 C16 118.6(5) . . ?
C12 N4 Zn1 114.9(4) . . ?
C16 N4 Zn1 124.7(4) . . ?
C18 N5 C22 119.1(8) . . ?
C18 N5 Zn2 115.7(6) . . ?
C22 N5 Zn2 123.9(6) . . ?
C24 N6 C28 119.1(7) . . ?
C24 N6 Zn2 115.7(6) . . ?
C28 N6 Zn2 125.1(6) . . ?
N1 C1 C2 111.4(6) . . ?
C3 C2 O1 116.9(10) . . ?
C3 C2 C1 111.6(8) . . ?
O1 C2 C1 112.4(6) . . ?
C2 C3 C4 115.3(10) . . ?
C3 C4 N2 117.1(10) . . ?
N1 C5 C6 110.4(5) . . ?
N3 C6 C7 120.9(7) . . ?
N3 C6 C5 117.4(6) . . ?
C7 C6 C5 121.5(6) . . ?
C8 C7 C6 119.1(7) . . ?
C9 C8 C7 120.2(7) . . ?
C8 C9 C10 119.1(7) . . ?
N3 C10 C9 121.0(7) . . ?
N1 C11 C12 111.7(5) . . ?
N4 C12 C13 121.4(6) . . ?
N4 C12 C11 115.4(6) . . ?
C13 C12 C11 123.2(6) . . ?
C12 C13 C14 120.3(7) . . ?
C15 C14 C13 117.7(7) . . ?
C16 C15 C14 119.9(7) . . ?
N4 C16 C15 122.0(6) . . ?
N2 C17 C18 110.9(7) . . ?
N5 C18 C19 121.6(11) . . ?
N5 C18 C17 115.1(8) . . ?
C19 C18 C17 123.2(11) . . ?
C20 C19 C18 114.5(13) . . ?
C21 C20 C19 128.2(16) . . ?
C20 C21 C22 115.8(12) . . ?
N5 C22 C21 120.8(11) . . ?
N2 C23 C24 109.6(7) . . ?
N6 C24 C25 120.1(10) . . ?
N6 C24 C23 118.5(8) . . ?
C25 C24 C23 121.3(9) . . ?
C26 C25 C24 120.5(11) . . ?
C25 C26 C27 120.1(10) . . ?
C26 C27 C28 117.5(10) . . ?
N6 C28 C27 122.7(9) . . ?
O2 C29 O3 125.2(6) . . ?
O2 C29 C30 116.8(7) . . ?
O3 C29 C30 118.1(7) . . ?
F2B P1 F4A 146.8(10) . . ?
F2B P1 F3B 99.4(9) . . ?
F4A P1 F3B 48.2(9) . . ?
F2B P1 F1 104.1(7) . . ?
F4A P1 F1 107.3(7) . . ?
F3B P1 F1 155.0(7) . . ?
F2B P1 F5 100.2(7) . . ?
F4A P1 F5 89.6(6) . . ?
F3B P1 F5 92.7(6) . . ?
F1 P1 F5 91.5(3) . . ?
F2B P1 F6 80.9(7) . . ?
F4A P1 F6 89.6(6) . . ?
F3B P1 F6 87.2(6) . . ?
F1 P1 F6 88.2(3) . . ?
F5 P1 F6 179.0(4) . . ?
F2B P1 F3A 64.6(7) . . ?
F4A P1 F3A 84.4(8) . . ?
F3B P1 F3A 36.6(6) . . ?
F1 P1 F3A 168.3(5) . . ?
F5 P1 F3A 88.0(4) . . ?
F6 P1 F3A 92.6(4) . . ?
F2B P1 F2A 28.9(5) . . ?
F4A P1 F2A 170.0(8) . . ?
F3B P1 F2A 124.2(8) . . ?
F1 P1 F2A 80.7(4) . . ?
F5 P1 F2A 84.1(4) . . ?
F6 P1 F2A 96.8(4) . . ?
F3A P1 F2A 87.6(5) . . ?
F2B P1 F4B 169.7(8) . . ?
F4A P1 F4B 30.2(6) . . ?
F3B P1 F4B 78.3(8) . . ?
F1 P1 F4B 77.0(4) . . ?
F5 P1 F4B 90.0(4) . . ?
F6 P1 F4B 89.0(4) . . ?
F3A P1 F4B 114.6(6) . . ?
F2A P1 F4B 156.8(6) . . ?
F11 P2 F7B 101.1(6) . . ?
F11 P2 F12 91.6(3) . . ?
F7B P2 F12 98.7(6) . . ?
F11 P2 F7A 82.5(5) . . ?
F7B P2 F7A 23.3(5) . . ?
F12 P2 F7A 85.4(5) . . ?
F11 P2 F9A 169.5(6) . . ?
F7B P2 F9A 69.1(6) . . ?
F12 P2 F9A 86.2(5) . . ?
F7A P2 F9A 87.1(5) . . ?
F11 P2 F8 88.3(3) . . ?
F7B P2 F8 167.2(7) . . ?
F12 P2 F8 89.6(3) . . ?
F7A P2 F8 169.4(6) . . ?
F9A P2 F8 102.0(6) . . ?
F11 P2 F9B 166.4(7) . . ?
F7B P2 F9B 91.7(6) . . ?
F12 P2 F9B 90.9(6) . . ?
F7A P2 F9B 111.1(6) . . ?
F9A P2 F9B 24.2(5) . . ?
F8 P2 F9B 78.4(7) . . ?
F11 P2 F10 89.2(3) . . ?
F7B P2 F10 81.7(6) . . ?
F12 P2 F10 179.0(3) . . ?
F7A P2 F10 95.2(5) . . ?
F9A P2 F10 93.1(5) . . ?
F8 P2 F10 89.9(3) . . ?
F9B P2 F10 88.2(6) . . ?
P2 F8 F9B 51.0(4) . . ?
P2 F9B F8 50.6(4) . . ?

loop_
_geom_bond_atom_site_label_1
_geom_bond_atom_site_label_2
_geom_bond_distance
_geom_bond_site_symmetry_2
_geom_bond_publ_flag
Zn1 O1 1.967(4) . ?
Zn1 O2 2.001(4) . ?
Zn1 N4 2.071(5) . ?
Zn1 N3 2.074(5) . ?
Zn1 N1 2.192(5) . ?
Zn2 O1 1.937(4) . ?
Zn2 O3 2.029(5) . ?
Zn2 N6 2.076(6) . ?
Zn2 N5 2.075(6) . ?
Zn2 N2 2.182(7) . ?
O1 C2 1.451(10) . ?
O2 C29 1.238(8) . ?
O3 C29 1.251(8) . ?
N1 C11 1.462(8) . ?
N1 C5 1.485(8) . ?
N1 C1 1.496(10) . ?
N2 C17 1.457(11) . ?
N2 C4 1.469(11) . ?
N2 C23 1.495(11) . ?
N3 C6 1.324(8) . ?
N3 C10 1.365(8) . ?
N4 C12 1.350(8) . ?
N4 C16 1.354(8) . ?
N5 C18 1.319(12) . ?
N5 C22 1.337(10) . ?
N6 C24 1.321(10) . ?
N6 C28 1.351(11) . ?
C1 C2 1.616(13) . ?
C2 C3 1.410(13) . ?
C3 C4 1.443(14) . ?
C5 C6 1.503(10) . ?
C6 C7 1.404(9) . ?
C7 C8 1.365(11) . ?
C8 C9 1.357(11) . ?
C9 C10 1.386(9) . ?
C11 C12 1.497(9) . ?
C12 C13 1.371(9) . ?
C13 C14 1.398(11) . ?
C14 C15 1.375(11) . ?
C15 C16 1.375(9) . ?
C17 C18 1.470(14) . ?
C18 C19 1.431(13) . ?
C19 C20 1.313(16) . ?
C20 C21 1.275(17) . ?
C21 C22 1.429(14) . ?
C23 C24 1.503(13) . ?
C24 C25 1.400(12) . ?
C25 C26 1.349(15) . ?
C26 C27 1.362(14) . ?
C27 C28 1.386(11) . ?
C29 C30 1.481(9) . ?
P1 F2B 1.518(11) . ?
P1 F4A 1.557(11) . ?
P1 F3B 1.583(10) . ?
P1 F1 1.586(6) . ?
P1 F5 1.589(5) . ?
P1 F6 1.599(6) . ?
P1 F3A 1.614(8) . ?
P1 F2A 1.643(8) . ?
P1 F4B 1.676(9) . ?
P2 F11 1.569(5) . ?
P2 F7B 1.576(11) . ?
P2 F12 1.573(5) . ?
P2 F7A 1.613(10) . ?
P2 F9A 1.617(9) . ?
P2 F8 1.588(5) . ?
P2 F9B 1.596(11) . ?
P2 F10 1.600(5) . ?
F8 F9B 2.011(16) . ?

loop_
_geom_torsion_atom_site_label_1
_geom_torsion_atom_site_label_2
_geom_torsion_atom_site_label_3
_geom_torsion_atom_site_label_4
_geom_torsion
_geom_torsion_site_symmetry_1
_geom_torsion_site_symmetry_2
_geom_torsion_site_symmetry_3
_geom_torsion_site_symmetry_4
_geom_torsion_publ_flag
O3 Zn2 O1 C2 159.1(6) . . . . ?
N6 Zn2 O1 C2 -98.7(6) . . . . ?
N5 Zn2 O1 C2 59.8(7) . . . . ?
N2 Zn2 O1 C2 -19.0(6) . . . . ?
O3 Zn2 O1 Zn1 -3.5(3) . . . . ?
N6 Zn2 O1 Zn1 98.6(3) . . . . ?
N5 Zn2 O1 Zn1 -102.9(3) . . . . ?
N2 Zn2 O1 Zn1 178.4(3) . . . . ?
O2 Zn1 O1 C2 -172.5(5) . . . . ?
N4 Zn1 O1 C2 86.5(5) . . . . ?
N3 Zn1 O1 C2 -66.2(5) . . . . ?
N1 Zn1 O1 C2 8.2(5) . . . . ?
O2 Zn1 O1 Zn2 -7.8(3) . . . . ?
N4 Zn1 O1 Zn2 -108.8(2) . . . . ?
N3 Zn1 O1 Zn2 98.6(3) . . . . ?
N1 Zn1 O1 Zn2 173.0(3) . . . . ?
O1 Zn1 O2 C29 16.3(6) . . . . ?
N4 Zn1 O2 C29 129.0(6) . . . . ?
N3 Zn1 O2 C29 -113.0(6) . . . . ?
N1 Zn1 O2 C29 -167.8(9) . . . . ?
O1 Zn2 O3 C29 21.2(7) . . . . ?
N6 Zn2 O3 C29 -100.4(6) . . . . ?
N5 Zn2 O3 C29 140.2(6) . . . . ?
N2 Zn2 O3 C29 -165.6(8) . . . . ?
O1 Zn1 N1 C11 133.0(4) . . . . ?
O2 Zn1 N1 C11 -43.1(13) . . . . ?
N4 Zn1 N1 C11 21.4(4) . . . . ?
N3 Zn1 N1 C11 -99.0(5) . . . . ?
O1 Zn1 N1 C5 -106.6(4) . . . . ?
O2 Zn1 N1 C5 77.3(12) . . . . ?
N4 Zn1 N1 C5 141.8(5) . . . . ?
N3 Zn1 N1 C5 21.4(4) . . . . ?
O1 Zn1 N1 C1 13.4(4) . . . . ?
O2 Zn1 N1 C1 -162.6(10) . . . . ?
N4 Zn1 N1 C1 -98.2(4) . . . . ?
N3 Zn1 N1 C1 141.5(5) . . . . ?
O1 Zn2 N2 C17 141.9(6) . . . . ?
O3 Zn2 N2 C17 -31.4(12) . . . . ?
N6 Zn2 N2 C17 -98.5(6) . . . . ?
N5 Zn2 N2 C17 24.3(6) . . . . ?
O1 Zn2 N2 C4 24.4(7) . . . . ?
O3 Zn2 N2 C4 -148.9(8) . . . . ?
N6 Zn2 N2 C4 144.0(7) . . . . ?
N5 Zn2 N2 C4 -93.2(7) . . . . ?
O1 Zn2 N2 C23 -97.9(6) . . . . ?
O3 Zn2 N2 C23 88.8(11) . . . . ?
N6 Zn2 N2 C23 21.7(6) . . . . ?
N5 Zn2 N2 C23 144.5(6) . . . . ?
O1 Zn1 N3 C6 72.0(5) . . . . ?
O2 Zn1 N3 C6 -177.8(5) . . . . ?
N4 Zn1 N3 C6 -79.1(5) . . . . ?
N1 Zn1 N3 C6 -6.2(5) . . . . ?
O1 Zn1 N3 C10 -115.8(5) . . . . ?
O2 Zn1 N3 C10 -5.6(5) . . . . ?
N4 Zn1 N3 C10 93.1(5) . . . . ?
N1 Zn1 N3 C10 165.9(5) . . . . ?
O1 Zn1 N4 C12 -86.1(5) . . . . ?
O2 Zn1 N4 C12 167.8(5) . . . . ?
N3 Zn1 N4 C12 69.4(5) . . . . ?
N1 Zn1 N4 C12 -3.0(5) . . . . ?
O1 Zn1 N4 C16 78.8(5) . . . . ?
O2 Zn1 N4 C16 -27.2(5) . . . . ?
N3 Zn1 N4 C16 -125.7(5) . . . . ?
N1 Zn1 N4 C16 161.9(5) . . . . ?
O1 Zn2 N5 C18 -92.9(7) . . . . ?
O3 Zn2 N5 C18 162.1(7) . . . . ?
N6 Zn2 N5 C18 65.8(7) . . . . ?
N2 Zn2 N5 C18 -5.0(7) . . . . ?
O1 Zn2 N5 C22 74.2(8) . . . . ?
O3 Zn2 N5 C22 -30.9(8) . . . . ?
N6 Zn2 N5 C22 -127.2(8) . . . . ?
N2 Zn2 N5 C22 162.0(8) . . . . ?
O1 Zn2 N6 C24 80.4(6) . . . . ?
O3 Zn2 N6 C24 -173.0(6) . . . . ?
N5 Zn2 N6 C24 -77.8(7) . . . . ?
N2 Zn2 N6 C24 -7.5(6) . . . . ?
O1 Zn2 N6 C28 -102.5(6) . . . . ?
O3 Zn2 N6 C28 4.1(6) . . . . ?
N5 Zn2 N6 C28 99.3(6) . . . . ?
N2 Zn2 N6 C28 169.6(6) . . . . ?
C11 N1 C1 C2 -144.8(7) . . . . ?
C5 N1 C1 C2 86.2(8) . . . . ?
Zn1 N1 C1 C2 -30.2(7) . . . . ?
Zn2 O1 C2 C3 37.9(10) . . . . ?
Zn1 O1 C2 C3 -158.4(7) . . . . ?
Zn2 O1 C2 C1 168.8(5) . . . . ?
Zn1 O1 C2 C1 -27.5(9) . . . . ?
N1 C1 C2 C3 173.6(8) . . . . ?
N1 C1 C2 O1 40.1(10) . . . . ?
O1 C2 C3 C4 -61.1(12) . . . . ?
C1 C2 C3 C4 167.6(9) . . . . ?
C2 C3 C4 N2 73.4(13) . . . . ?
C17 N2 C4 C3 -168.2(9) . . . . ?
C23 N2 C4 C3 68.4(12) . . . . ?
Zn2 N2 C4 C3 -52.3(11) . . . . ?
C11 N1 C5 C6 83.8(7) . . . . ?
C1 N1 C5 C6 -146.8(6) . . . . ?
Zn1 N1 C5 C6 -32.3(6) . . . . ?
C10 N3 C6 C7 0.3(10) . . . . ?
Zn1 N3 C6 C7 172.8(5) . . . . ?
C10 N3 C6 C5 176.2(6) . . . . ?
Zn1 N3 C6 C5 -11.2(8) . . . . ?
N1 C5 C6 N3 30.4(8) . . . . ?
N1 C5 C6 C7 -153.6(6) . . . . ?
N3 C6 C7 C8 -0.7(11) . . . . ?
C5 C6 C7 C8 -176.5(7) . . . . ?
C6 C7 C8 C9 1.2(12) . . . . ?
C7 C8 C9 C10 -1.2(13) . . . . ?
C6 N3 C10 C9 -0.3(10) . . . . ?
Zn1 N3 C10 C9 -172.3(5) . . . . ?
C8 C9 C10 N3 0.8(11) . . . . ?
C5 N1 C11 C12 -152.8(6) . . . . ?
C1 N1 C11 C12 78.0(8) . . . . ?
Zn1 N1 C11 C12 -35.7(7) . . . . ?
C16 N4 C12 C13 -1.0(10) . . . . ?
Zn1 N4 C12 C13 164.9(6) . . . . ?
C16 N4 C12 C11 177.3(6) . . . . ?
Zn1 N4 C12 C11 -16.8(8) . . . . ?
N1 C11 C12 N4 36.8(9) . . . . ?
N1 C11 C12 C13 -145.0(7) . . . . ?
N4 C12 C13 C14 1.3(12) . . . . ?
C11 C12 C13 C14 -176.8(8) . . . . ?
C12 C13 C14 C15 -0.3(13) . . . . ?
C13 C14 C15 C16 -0.8(12) . . . . ?
C12 N4 C16 C15 -0.3(10) . . . . ?
Zn1 N4 C16 C15 -164.7(5) . . . . ?
C14 C15 C16 N4 1.2(11) . . . . ?
C4 N2 C17 C18 80.5(10) . . . . ?
C23 N2 C17 C18 -157.0(8) . . . . ?
Zn2 N2 C17 C18 -39.7(9) . . . . ?
C22 N5 C18 C19 0.0(14) . . . . ?
Zn2 N5 C18 C19 167.7(8) . . . . ?
C22 N5 C18 C17 175.8(8) . . . . ?
Zn2 N5 C18 C17 -16.5(11) . . . . ?
N2 C17 C18 N5 39.3(12) . . . . ?
N2 C17 C18 C19 -145.0(10) . . . . ?
N5 C18 C19 C20 -1.1(17) . . . . ?
C17 C18 C19 C20 -176.5(11) . . . . ?
C18 C19 C20 C21 1(2) . . . . ?
C19 C20 C21 C22 1(2) . . . . ?
C18 N5 C22 C21 1.4(15) . . . . ?
Zn2 N5 C22 C21 -165.2(8) . . . . ?
C20 C21 C22 N5 -1.7(18) . . . . ?
C17 N2 C23 C24 84.4(10) . . . . ?
C4 N2 C23 C24 -154.5(9) . . . . ?
Zn2 N2 C23 C24 -31.3(10) . . . . ?
C28 N6 C24 C25 -3.0(14) . . . . ?
Zn2 N6 C24 C25 174.3(8) . . . . ?
C28 N6 C24 C23 173.4(9) . . . . ?
Zn2 N6 C24 C23 -9.3(11) . . . . ?
N2 C23 C24 N6 28.4(13) . . . . ?
N2 C23 C24 C25 -155.3(10) . . . . ?
N6 C24 C25 C26 -0.1(17) . . . . ?
C23 C24 C25 C26 -176.3(12) . . . . ?
C24 C25 C26 C27 3.3(19) . . . . ?
C25 C26 C27 C28 -3.4(16) . . . . ?
C24 N6 C28 C27 2.9(12) . . . . ?
Zn2 N6 C28 C27 -174.1(6) . . . . ?
C26 C27 C28 N6 0.3(13) . . . . ?
Zn1 O2 C29 O3 -4.0(10) . . . . ?
Zn1 O2 C29 C30 176.9(5) . . . . ?
Zn2 O3 C29 O2 -19.0(10) . . . . ?
Zn2 O3 C29 C30 160.1(5) . . . . ?
F11 P2 F8 F9B 177.4(6) . . . . ?
F7B P2 F8 F9B 40(2) . . . . ?
F12 P2 F8 F9B -91.0(6) . . . . ?
F7A P2 F8 F9B -153(3) . . . . ?
F9A P2 F8 F9B -5.0(9) . . . . ?
F10 P2 F8 F9B 88.2(6) . . . . ?
F11 P2 F9B F8 -11(2) . . . . ?
F7B P2 F9B F8 -171.9(6) . . . . ?
F12 P2 F9B F8 89.4(3) . . . . ?
F7A P2 F9B F8 174.9(6) . . . . ?
F9A P2 F9B F8 168(2) . . . . ?
F10 P2 F9B F8 -90.2(3) . . . . ?
